data_2224726
loop_
_publ_author_name
'Aghabozorg, Hossein'
'Attar Gharamaleki, Jafar'
'Parvizi, Mahdieh'
'Derikvand, Zohreh'

_publ_section_title
;
 Diacridinium
 <i>trans</i>-diaquabis(pyrazine-2,3-dicarboxylato)cobaltate(II)
 hexahydrate
;
_journal_coeditor_code OM2301
_journal_issue 1
_journal_name_full 'Acta Crystallographica Section E'
_journal_page_first m83
_journal_page_last m84
_journal_paper_doi 10.1107/S1600536809053628
_journal_volume 66
_journal_year 2010
_chemical_formula_iupac '(C13 H10 N)2 [Co (C6 H2 N2 O4)2(H2 O)2], 6H2 O'
_chemical_formula_moiety '2(C13 H10 N +), C12 H8 Co N4 O10 2-, 6(H2 O)'
_chemical_formula_sum 'C38 H40 Co N6 O16'
_chemical_formula_weight 895.69
_chemical_name_systematic
;
Diacridinium <i>trans</i>-diaquabis(pyrazine-2,3-dicarboxylato)cobaltate(II)
hexahydrate
;
_space_group_IT_number 2
_symmetry_cell_setting triclinic
_symmetry_space_group_name_Hall '-P 1'
_symmetry_space_group_name_H-M 'P -1'
_atom_sites_solution_hydrogens difmap
_atom_sites_solution_primary direct
_atom_sites_solution_secondary difmap
_audit_creation_method SHELXL-97
_cell_angle_alpha 94.60(2)
_cell_angle_beta 98.59(2)
_cell_angle_gamma 110.656(16)
_cell_formula_units_Z 1
_cell_length_a 6.9434(15)
_cell_length_b 9.682(2)
_cell_length_c 15.660(5)
_cell_measurement_reflns_used 548
_cell_measurement_temperature 120(2)
_cell_measurement_theta_max 30
_cell_measurement_theta_min 3
_cell_volume 963.9(4)
_computing_cell_refinement 'SAINT (Bruker, 1998)'
_computing_data_collection 'SMART (Bruker, 1998)'
_computing_data_reduction 'SAINT (Bruker, 1998)'
_computing_molecular_graphics 'SHELXTL (Sheldrick, 2008)'
_computing_publication_material 'SHELXTL (Sheldrick, 2008)'
_computing_structure_refinement 'SHELXTL (Sheldrick, 2008)'
_computing_structure_solution 'SHELXTL (Sheldrick, 2008)'
_diffrn_ambient_temperature 120(2)
_diffrn_measured_fraction_theta_full 0.994
_diffrn_measured_fraction_theta_max 0.994
_diffrn_measurement_device_type 'Bruker SMART 1000'
_diffrn_measurement_method '\f and \w scans'
_diffrn_radiation_monochromator graphite
_diffrn_radiation_source 'fine-focus sealed tube'
_diffrn_radiation_type MoK\a
_diffrn_radiation_wavelength 0.71073
_diffrn_reflns_av_R_equivalents 0.0277
_diffrn_reflns_av_sigmaI/netI 0.0469
_diffrn_reflns_limit_h_max 9
_diffrn_reflns_limit_h_min -9
_diffrn_reflns_limit_k_max 13
_diffrn_reflns_limit_k_min -13
_diffrn_reflns_limit_l_max 21
_diffrn_reflns_limit_l_min -21
_diffrn_reflns_number 10681
_diffrn_reflns_theta_full 29.00
_diffrn_reflns_theta_max 29.00
_diffrn_reflns_theta_min 2.27
_exptl_absorpt_coefficient_mu 0.530
_exptl_absorpt_correction_T_max 0.949
_exptl_absorpt_correction_T_min 0.828
_exptl_absorpt_correction_type multi-scan
_exptl_absorpt_process_details '(SADABS; Sheldrick, 1996)'
_exptl_crystal_colour yellow
_exptl_crystal_density_diffrn 1.543
_exptl_crystal_density_method 'not measured'
_exptl_crystal_description needles
_exptl_crystal_F_000 465
_exptl_crystal_size_max 0.35
_exptl_crystal_size_mid 0.10
_exptl_crystal_size_min 0.10
_refine_diff_density_max 0.530
_refine_diff_density_min -0.511
_refine_ls_extinction_method none
_refine_ls_goodness_of_fit_ref 1.001
_refine_ls_hydrogen_treatment constr
_refine_ls_matrix_type full
_refine_ls_number_parameters 277
_refine_ls_number_reflns 5096
_refine_ls_number_restraints 0
_refine_ls_restrained_S_all 1.001
_refine_ls_R_factor_all 0.0572
_refine_ls_R_factor_gt 0.0421
_refine_ls_shift/su_max 0.000
_refine_ls_shift/su_mean 0.000
_refine_ls_structure_factor_coef Fsqd
_refine_ls_weighting_details 'calc w=1/[\s^2^(Fo^2^)+(0.0367P)^2^+0.6990P] where P=(Fo^2^+2Fc^2^)/3'
_refine_ls_weighting_scheme calc
_refine_ls_wR_factor_gt 0.0944
_refine_ls_wR_factor_ref 0.1007
_reflns_number_gt 3880
_reflns_number_total 5096
_reflns_threshold_expression I>2\s(I)
_cod_data_source_file om2301.cif
_cod_data_source_block I
_cod_database_code 2224726
_cod_database_fobs_code 2224726

loop_
_symmetry_equiv_pos_as_xyz
'x, y, z'
'-x, -y, -z'

loop_
_atom_site_type_symbol
_atom_site_label
_atom_site_fract_x
_atom_site_fract_y
_atom_site_fract_z
_atom_site_U_iso_or_equiv
_atom_site_adp_type
_atom_site_calc_flag
_atom_site_refinement_flags
_atom_site_occupancy
_atom_site_disorder_assembly
_atom_site_disorder_group
Co Co1 0.5000 1.0000 0.0000 0.01687(10) Uani d S 1 . .
O O1W 0.7405(2) 1.11233(14) 0.10425(8) 0.0206(3) Uani d . 1 . .
H H1WA 0.8327 1.0726 0.1206 0.025 Uiso d R 1 . .
H H1WB 0.7989 1.2121 0.1140 0.025 Uiso d R 1 . .
O O1 0.3091(2) 0.90307(14) 0.08669(8) 0.0183(3) Uani d . 1 . .
O O2 0.2750(2) 0.74313(15) 0.18449(9) 0.0234(3) Uani d . 1 . .
O O3 0.3583(2) 0.45588(14) 0.18785(9) 0.0209(3) Uani d . 1 . .
O O4 0.6398(2) 0.63005(15) 0.27515(8) 0.0228(3) Uani d . 1 . .
N N1 0.5784(2) 0.81013(16) 0.01910(10) 0.0164(3) Uani d . 1 . .
C C2 0.5084(3) 0.74911(19) 0.08802(11) 0.0153(3) Uani d . 1 . .
C C3 0.5842(3) 0.64696(19) 0.12446(11) 0.0155(3) Uani d . 1 . .
N N4 0.7276(2) 0.60676(17) 0.09142(10) 0.0184(3) Uani d . 1 . .
C C5 0.7905(3) 0.6652(2) 0.02152(12) 0.0190(4) Uani d . 1 . .
H H5 0.8889 0.6364 -0.0040 0.023 Uiso calc R 1 . .
C C6 0.7162(3) 0.7669(2) -0.01489(12) 0.0184(4) Uani d . 1 . .
H H6 0.7641 0.8063 -0.0648 0.022 Uiso calc R 1 . .
C C7 0.3499(3) 0.8006(2) 0.12333(11) 0.0164(4) Uani d . 1 . .
C C8 0.5162(3) 0.5715(2) 0.20244(12) 0.0176(4) Uani d . 1 . .
N N9 0.6756(2) 0.47469(17) 0.40425(10) 0.0178(3) Uani d . 1 . .
H H9 0.6439 0.5260 0.3606 0.021 Uiso d R 1 . .
C C10 0.6512(3) 0.3295(2) 0.38850(12) 0.0180(4) Uani d . 1 . .
C C11 0.5757(3) 0.2510(2) 0.30266(12) 0.0219(4) Uani d . 1 . .
H H11 0.5427 0.2997 0.2555 0.026 Uiso calc R 1 . .
C C12 0.5512(3) 0.1052(2) 0.28880(13) 0.0254(4) Uani d . 1 . .
H H12 0.4993 0.0523 0.2313 0.031 Uiso calc R 1 . .
C C13 0.6007(3) 0.0294(2) 0.35744(14) 0.0270(4) Uani d . 1 . .
H H13 0.5827 -0.0726 0.3456 0.032 Uiso calc R 1 . .
C C14 0.6742(3) 0.1031(2) 0.44064(14) 0.0244(4) Uani d . 1 . .
H H14 0.7078 0.0521 0.4865 0.029 Uiso calc R 1 . .
C C15 0.7007(3) 0.2556(2) 0.45909(12) 0.0196(4) Uani d . 1 . .
C C16 0.7708(3) 0.3361(2) 0.54300(12) 0.0216(4) Uani d . 1 . .
H H16 0.8046 0.2886 0.5907 0.026 Uiso calc R 1 . .
C C17 0.7918(3) 0.4849(2) 0.55801(12) 0.0209(4) Uani d . 1 . .
C C18 0.8584(3) 0.5710(3) 0.64269(13) 0.0262(4) Uani d . 1 . .
H H18 0.8900 0.5263 0.6921 0.031 Uiso calc R 1 . .
C C19 0.8771(3) 0.7159(3) 0.65353(13) 0.0289(5) Uani d . 1 . .
H H19 0.9211 0.7717 0.7103 0.035 Uiso calc R 1 . .
C C20 0.8314(3) 0.7843(2) 0.58062(14) 0.0265(4) Uani d . 1 . .
H H20 0.8468 0.8862 0.5893 0.032 Uiso calc R 1 . .
C C21 0.7655(3) 0.7068(2) 0.49774(13) 0.0222(4) Uani d . 1 . .
H H21 0.7351 0.7541 0.4494 0.027 Uiso calc R 1 . .
C C22 0.7435(3) 0.5551(2) 0.48544(12) 0.0182(4) Uani d . 1 . .
O O2W 0.0497(2) 0.83209(16) 0.29844(9) 0.0253(3) Uani d . 1 . .
H H2WA 0.1136 0.7940 0.2619 0.030 Uiso d R 1 . .
H H2WB -0.0814 0.7706 0.2906 0.030 Uiso d R 1 . .
O O3W 0.9656(2) 0.99532(15) 0.83648(9) 0.0249(3) Uani d . 1 . .
H H3WA 0.8947 1.0289 0.8693 0.030 Uiso d R 1 . .
H H3WB 0.9717 1.0336 0.7911 0.030 Uiso d R 1 . .
O O4W -0.0631(2) 0.40692(16) 0.12903(11) 0.0354(4) Uani d . 1 . .
H H4WA 0.0802 0.4505 0.1498 0.042 Uiso d R 1 . .
H H4WB -0.1329 0.4762 0.1288 0.042 Uiso d R 1 . .

loop_
_atom_site_aniso_label
_atom_site_aniso_U_11
_atom_site_aniso_U_22
_atom_site_aniso_U_33
_atom_site_aniso_U_12
_atom_site_aniso_U_13
_atom_site_aniso_U_23
Co1 0.01858(19) 0.01624(18) 0.01689(18) 0.00754(14) 0.00289(14) 0.00433(13)
O1W 0.0203(7) 0.0165(6) 0.0235(7) 0.0078(5) -0.0020(5) 0.0013(5)
O1 0.0197(7) 0.0186(6) 0.0206(7) 0.0107(5) 0.0053(5) 0.0055(5)
O2 0.0269(7) 0.0250(7) 0.0257(7) 0.0136(6) 0.0131(6) 0.0110(6)
O3 0.0201(7) 0.0187(7) 0.0229(7) 0.0056(5) 0.0034(5) 0.0059(5)
O4 0.0231(7) 0.0261(7) 0.0162(6) 0.0059(6) 0.0014(5) 0.0056(5)
N1 0.0192(8) 0.0143(7) 0.0147(7) 0.0058(6) 0.0022(6) 0.0014(6)
C2 0.0153(8) 0.0130(8) 0.0158(8) 0.0048(7) 0.0003(7) -0.0004(6)
C3 0.0170(8) 0.0138(8) 0.0145(8) 0.0051(7) 0.0009(7) 0.0010(6)
N4 0.0200(8) 0.0174(8) 0.0190(8) 0.0083(6) 0.0035(6) 0.0034(6)
C5 0.0209(9) 0.0189(9) 0.0187(9) 0.0088(8) 0.0051(7) 0.0008(7)
C6 0.0210(9) 0.0187(9) 0.0170(9) 0.0083(7) 0.0051(7) 0.0040(7)
C7 0.0161(9) 0.0155(8) 0.0167(8) 0.0053(7) 0.0018(7) 0.0019(7)
C8 0.0196(9) 0.0191(9) 0.0184(9) 0.0112(7) 0.0048(7) 0.0059(7)
N9 0.0164(7) 0.0229(8) 0.0145(7) 0.0076(6) 0.0024(6) 0.0049(6)
C10 0.0140(8) 0.0232(9) 0.0172(9) 0.0066(7) 0.0035(7) 0.0055(7)
C11 0.0197(9) 0.0261(10) 0.0186(9) 0.0075(8) 0.0021(7) 0.0038(8)
C12 0.0225(10) 0.0259(10) 0.0235(10) 0.0049(8) 0.0031(8) 0.0005(8)
C13 0.0239(10) 0.0197(10) 0.0358(12) 0.0060(8) 0.0055(9) 0.0045(8)
C14 0.0207(10) 0.0260(10) 0.0292(10) 0.0095(8) 0.0057(8) 0.0125(8)
C15 0.0140(8) 0.0267(10) 0.0198(9) 0.0083(8) 0.0045(7) 0.0076(8)
C16 0.0160(9) 0.0334(11) 0.0187(9) 0.0107(8) 0.0054(7) 0.0113(8)
C17 0.0152(9) 0.0336(11) 0.0155(9) 0.0103(8) 0.0036(7) 0.0052(8)
C18 0.0193(10) 0.0457(13) 0.0158(9) 0.0152(9) 0.0028(7) 0.0025(9)
C19 0.0205(10) 0.0442(13) 0.0200(10) 0.0124(9) 0.0025(8) -0.0059(9)
C20 0.0189(10) 0.0321(11) 0.0286(11) 0.0111(9) 0.0052(8) -0.0031(9)
C21 0.0187(9) 0.0275(10) 0.0222(9) 0.0108(8) 0.0044(7) 0.0032(8)
C22 0.0125(8) 0.0265(10) 0.0157(8) 0.0072(7) 0.0039(7) 0.0025(7)
O2W 0.0227(7) 0.0293(8) 0.0244(7) 0.0093(6) 0.0071(6) 0.0042(6)
O3W 0.0291(8) 0.0299(8) 0.0247(7) 0.0196(6) 0.0079(6) 0.0088(6)
O4W 0.0200(7) 0.0181(7) 0.0642(11) 0.0077(6) -0.0030(7) 0.0021(7)

loop_
_atom_type_symbol
_atom_type_description
_atom_type_scat_dispersion_real
_atom_type_scat_dispersion_imag
_atom_type_scat_source
C C 0.0033 0.0016 'International Tables Vol C Tables 4.2.6.8 and 6.1.1.4'
H H 0.0000 0.0000 'International Tables Vol C Tables 4.2.6.8 and 6.1.1.4'
N N 0.0061 0.0033 'International Tables Vol C Tables 4.2.6.8 and 6.1.1.4'
O O 0.0106 0.0060 'International Tables Vol C Tables 4.2.6.8 and 6.1.1.4'
Co Co 0.3494 0.9721 'International Tables Vol C Tables 4.2.6.8 and 6.1.1.4'

loop_
_geom_angle_atom_site_label_1
_geom_angle_atom_site_label_2
_geom_angle_atom_site_label_3
_geom_angle_site_symmetry_1
_geom_angle_site_symmetry_3
_geom_angle
_geom_angle_publ_flag
O1W Co1 O1W . 2_675 180.00(8) ?
O1W Co1 O1 . 2_675 90.43(6) ?
O1W Co1 O1 2_675 2_675 89.57(6) ?
O1W Co1 O1 . . 89.57(6) ?
O1W Co1 O1 2_675 . 90.43(6) ?
O1 Co1 O1 2_675 . 180.0 ?
O1W Co1 N1 . . 86.35(6) ?
O1W Co1 N1 2_675 . 93.65(6) ?
O1 Co1 N1 2_675 . 101.76(6) ?
O1 Co1 N1 . . 78.24(6) ?
O1W Co1 N1 . 2_675 93.65(6) ?
O1W Co1 N1 2_675 2_675 86.35(6) ?
O1 Co1 N1 2_675 2_675 78.24(6) ?
O1 Co1 N1 . 2_675 101.76(6) ?
N1 Co1 N1 . 2_675 180.0000(10) ?
Co1 O1W H1WA . . 118.4 ?
Co1 O1W H1WB . . 121.9 ?
H1WA O1W H1WB . . 111.1 ?
C7 O1 Co1 . . 116.07(11) ?
C6 N1 C2 . . 118.22(15) ?
C6 N1 Co1 . . 128.58(12) ?
C2 N1 Co1 . . 111.60(12) ?
N1 C2 C3 . . 120.57(16) ?
N1 C2 C7 . . 116.06(15) ?
C3 C2 C7 . . 123.36(16) ?
N4 C3 C2 . . 120.99(16) ?
N4 C3 C8 . . 114.13(15) ?
C2 C3 C8 . . 124.87(16) ?
C5 N4 C3 . . 117.53(15) ?
N4 C5 C6 . . 121.74(17) ?
N4 C5 H5 . . 119.1 ?
C6 C5 H5 . . 119.1 ?
N1 C6 C5 . . 120.89(17) ?
N1 C6 H6 . . 119.6 ?
C5 C6 H6 . . 119.6 ?
O2 C7 O1 . . 126.20(17) ?
O2 C7 C2 . . 118.32(16) ?
O1 C7 C2 . . 115.47(15) ?
O3 C8 O4 . . 127.19(17) ?
O3 C8 C3 . . 117.46(16) ?
O4 C8 C3 . . 115.12(16) ?
C10 N9 C22 . . 122.92(16) ?
C10 N9 H9 . . 122.3 ?
C22 N9 H9 . . 114.8 ?
N9 C10 C11 . . 120.24(16) ?
N9 C10 C15 . . 119.61(17) ?
C11 C10 C15 . . 120.15(18) ?
C12 C11 C10 . . 119.03(18) ?
C12 C11 H11 . . 120.5 ?
C10 C11 H11 . . 120.5 ?
C11 C12 C13 . . 122.01(19) ?
C11 C12 H12 . . 119.0 ?
C13 C12 H12 . . 119.0 ?
C14 C13 C12 . . 119.96(19) ?
C14 C13 H13 . . 120.0 ?
C12 C13 H13 . . 120.0 ?
C13 C14 C15 . . 120.42(18) ?
C13 C14 H14 . . 119.8 ?
C15 C14 H14 . . 119.8 ?
C16 C15 C14 . . 123.17(18) ?
C16 C15 C10 . . 118.39(18) ?
C14 C15 C10 . . 118.43(18) ?
C17 C16 C15 . . 121.10(17) ?
C17 C16 H16 . . 119.5 ?
C15 C16 H16 . . 119.5 ?
C16 C17 C18 . . 123.23(18) ?
C16 C17 C22 . . 118.67(17) ?
C18 C17 C22 . . 118.11(19) ?
C19 C18 C17 . . 120.76(19) ?
C19 C18 H18 . . 119.6 ?
C17 C18 H18 . . 119.6 ?
C18 C19 C20 . . 120.36(19) ?
C18 C19 H19 . . 119.8 ?
C20 C19 H19 . . 119.8 ?
C21 C20 C19 . . 121.5(2) ?
C21 C20 H20 . . 119.3 ?
C19 C20 H20 . . 119.3 ?
C20 C21 C22 . . 118.87(19) ?
C20 C21 H21 . . 120.6 ?
C22 C21 H21 . . 120.6 ?
N9 C22 C21 . . 120.25(17) ?
N9 C22 C17 . . 119.30(18) ?
C21 C22 C17 . . 120.45(17) ?
H2WA O2W H2WB . . 107.6 ?
H3WA O3W H3WB . . 110.8 ?
H4WA O4W H4WB . . 113.8 ?

loop_
_geom_bond_atom_site_label_1
_geom_bond_atom_site_label_2
_geom_bond_site_symmetry_2
_geom_bond_distance
_geom_bond_publ_flag
Co1 O1W . 2.0631(14) ?
Co1 O1W 2_675 2.0631(14) ?
Co1 O1 2_675 2.0846(14) ?
Co1 O1 . 2.0846(14) ?
Co1 N1 . 2.1237(15) ?
Co1 N1 2_675 2.1237(15) ?
O1W H1WA . 0.8741 ?
O1W H1WB . 0.8956 ?
O1 C7 . 1.279(2) ?
O2 C7 . 1.236(2) ?
O3 C8 . 1.235(2) ?
O4 C8 . 1.271(2) ?
N1 C6 . 1.332(2) ?
N1 C2 . 1.344(2) ?
C2 C3 . 1.396(2) ?
C2 C7 . 1.513(2) ?
C3 N4 . 1.344(2) ?
C3 C8 . 1.523(2) ?
N4 C5 . 1.333(2) ?
C5 C6 . 1.386(3) ?
C5 H5 . 0.9500 ?
C6 H6 . 0.9500 ?
N9 C10 . 1.352(2) ?
N9 C22 . 1.359(2) ?
N9 H9 . 0.9214 ?
C10 C11 . 1.416(3) ?
C10 C15 . 1.428(3) ?
C11 C12 . 1.356(3) ?
C11 H11 . 0.9500 ?
C12 C13 . 1.416(3) ?
C12 H12 . 0.9500 ?
C13 C14 . 1.365(3) ?
C13 H13 . 0.9500 ?
C14 C15 . 1.422(3) ?
C14 H14 . 0.9500 ?
C15 C16 . 1.396(3) ?
C16 C17 . 1.393(3) ?
C16 H16 . 0.9500 ?
C17 C18 . 1.426(3) ?
C17 C22 . 1.427(3) ?
C18 C19 . 1.357(3) ?
C18 H18 . 0.9500 ?
C19 C20 . 1.416(3) ?
C19 H19 . 0.9500 ?
C20 C21 . 1.372(3) ?
C20 H20 . 0.9500 ?
C21 C22 . 1.416(3) ?
C21 H21 . 0.9500 ?
O2W H2WA . 0.9045 ?
O2W H2WB . 0.8778 ?
O3W H3WA . 0.8802 ?
O3W H3WB . 0.8268 ?
O4W H4WA . 0.9266 ?
O4W H4WB . 0.9560 ?

loop_
_geom_hbond_atom_site_label_D
_geom_hbond_atom_site_label_H
_geom_hbond_atom_site_label_A
_geom_hbond_site_symmetry_A
_geom_hbond_distance_DH
_geom_hbond_distance_HA
_geom_hbond_distance_DA
_geom_hbond_angle_DHA
_geom_hbond_publ_flag
O1W H1WA O3W 2_776 0.87 1.81 2.684(2) 174 yes
O1W H1WB O4W 1_665 0.90 1.77 2.658(2) 174 yes
O2W H2WA O2 1_555 0.90 1.92 2.813(2) 172 yes
O2W H2WB O4 1_455 0.88 1.90 2.776(2) 177 yes
O3W H3WA O1 2_676 0.88 1.95 2.806(2) 165 yes
O3W H3WB O2W 2_676 0.83 2.01 2.809(2) 162 yes
O4W H4WA O3 1_555 0.93 1.91 2.789(2) 156 yes
O4W H4WB N4 1_455 0.96 1.92 2.848(2) 163 yes
N9 H9 O4 1_555 0.92 1.74 2.648(2) 167 yes
C11 H11 O3 1_555 0.95 2.50 3.365(3) 151 yes
C12 H12 O1 1_545 0.95 2.49 3.431(3) 171 yes
C16 H16 O2W 2_666 0.95 2.46 3.395(3) 169 yes

loop_
_geom_torsion_atom_site_label_1
_geom_torsion_atom_site_label_2
_geom_torsion_atom_site_label_3
_geom_torsion_atom_site_label_4
_geom_torsion_site_symmetry_1
_geom_torsion_site_symmetry_2
_geom_torsion_site_symmetry_3
_geom_torsion_site_symmetry_4
_geom_torsion
_geom_torsion_publ_flag
O1W Co1 O1 C7 . . . . -73.69(13) ?
O1W Co1 O1 C7 2_675 . . . 106.31(13) ?
N1 Co1 O1 C7 . . . . 12.67(12) ?
N1 Co1 O1 C7 2_675 . . . -167.33(12) ?
O1W Co1 N1 C6 . . . . -88.80(16) ?
O1W Co1 N1 C6 2_675 . . . 91.19(16) ?
O1 Co1 N1 C6 2_675 . . . 0.87(16) ?
O1 Co1 N1 C6 . . . . -179.13(16) ?
O1W Co1 N1 C2 . . . . 76.28(12) ?
O1W Co1 N1 C2 2_675 . . . -103.72(12) ?
O1 Co1 N1 C2 2_675 . . . 165.96(12) ?
O1 Co1 N1 C2 . . . . -14.04(12) ?
C6 N1 C2 C3 . . . . 2.1(3) ?
Co1 N1 C2 C3 . . . . -164.70(13) ?
C6 N1 C2 C7 . . . . -179.20(15) ?
Co1 N1 C2 C7 . . . . 14.00(19) ?
N1 C2 C3 N4 . . . . -0.3(3) ?
C7 C2 C3 N4 . . . . -178.91(16) ?
N1 C2 C3 C8 . . . . 179.89(16) ?
C7 C2 C3 C8 . . . . 1.3(3) ?
C2 C3 N4 C5 . . . . -1.6(3) ?
C8 C3 N4 C5 . . . . 178.23(16) ?
C3 N4 C5 C6 . . . . 1.7(3) ?
C2 N1 C6 C5 . . . . -2.0(3) ?
Co1 N1 C6 C5 . . . . 162.24(14) ?
N4 C5 C6 N1 . . . . 0.1(3) ?
Co1 O1 C7 O2 . . . . 169.89(15) ?
Co1 O1 C7 C2 . . . . -8.93(19) ?
N1 C2 C7 O2 . . . . 177.20(16) ?
C3 C2 C7 O2 . . . . -4.1(3) ?
N1 C2 C7 O1 . . . . -3.9(2) ?
C3 C2 C7 O1 . . . . 174.79(16) ?
N4 C3 C8 O3 . . . . -93.7(2) ?
C2 C3 C8 O3 . . . . 86.2(2) ?
N4 C3 C8 O4 . . . . 81.2(2) ?
C2 C3 C8 O4 . . . . -99.0(2) ?
C22 N9 C10 C11 . . . . 178.69(17) ?
C22 N9 C10 C15 . . . . -0.9(3) ?
N9 C10 C11 C12 . . . . -179.51(18) ?
C15 C10 C11 C12 . . . . 0.1(3) ?
C10 C11 C12 C13 . . . . -0.6(3) ?
C11 C12 C13 C14 . . . . 0.4(3) ?
C12 C13 C14 C15 . . . . 0.3(3) ?
C13 C14 C15 C16 . . . . 178.53(19) ?
C13 C14 C15 C10 . . . . -0.7(3) ?
N9 C10 C15 C16 . . . . 0.9(3) ?
C11 C10 C15 C16 . . . . -178.74(17) ?
N9 C10 C15 C14 . . . . -179.83(17) ?
C11 C10 C15 C14 . . . . 0.6(3) ?
C14 C15 C16 C17 . . . . -179.19(18) ?
C10 C15 C16 C17 . . . . 0.1(3) ?
C15 C16 C17 C18 . . . . 178.62(18) ?
C15 C16 C17 C22 . . . . -1.0(3) ?
C16 C17 C18 C19 . . . . 179.72(19) ?
C22 C17 C18 C19 . . . . -0.7(3) ?
C17 C18 C19 C20 . . . . -0.3(3) ?
C18 C19 C20 C21 . . . . 0.7(3) ?
C19 C20 C21 C22 . . . . -0.1(3) ?
C10 N9 C22 C21 . . . . -179.90(17) ?
C10 N9 C22 C17 . . . . 0.0(3) ?
C20 C21 C22 N9 . . . . 179.06(17) ?
C20 C21 C22 C17 . . . . -0.8(3) ?
C16 C17 C22 N9 . . . . 1.0(3) ?
C18 C17 C22 N9 . . . . -178.67(16) ?
C16 C17 C22 C21 . . . . -179.16(17) ?
C18 C17 C22 C21 . . . . 1.2(3) ?
